data_4063292
loop_
_publ_author_name
'Md. Munkir Hossain'
'Hsiu-Mei Lin'
'Jun Zhu'
'Zhenyang Lin'
'Shin-Guang Shyu'

_publ_section_title
;
 Activation of the S-S Bonds of Alkyl Disulfides RSSR (R \\db Me, Et,
 Pr, Bun) by Heterodinuclear Phosphido-Bridged CpW(CO)2(\m-PPh2)Mo(CO)5
;
_journal_issue 2
_journal_name_full Organometallics
_journal_page_first 440
_journal_page_last 446
_journal_paper_doi 10.1021/om050689m
_journal_volume 25
_journal_year 2006
_chemical_compound_source 'synthesis as described'
_chemical_formula_moiety 'C23 H21 Mo1 O4 P1 S2 W1'
_chemical_formula_sum 'C23 H21 Mo O4 P S2 W'
_chemical_formula_weight 736.28
_chemical_name_systematic
;
 ?
;
_space_group_IT_number 14
_symmetry_cell_setting monoclinic
_symmetry_space_group_name_Hall '-P 2ybc'
_symmetry_space_group_name_H-M 'P 1 21/c 1'
_atom_sites_solution_hydrogens geom
_atom_sites_solution_primary direct
_atom_sites_solution_secondary difmap
_audit_conform_dict_location ftp://ftp.iucr.org/pub/cif_core.dic
_audit_conform_dict_name cif_core.dic
_audit_conform_dict_version 2.2
_audit_creation_date 2004-08-02T16:41:23-00:00
_audit_creation_method 'WinGX routine CIF_UPDATE'
_cell_angle_alpha 90
_cell_angle_beta 99.90(3)
_cell_angle_gamma 90
_cell_formula_units_Z 4
_cell_length_a 8.7205(17)
_cell_length_b 17.585(5)
_cell_length_c 16.137(2)
_cell_measurement_reflns_used 0
_cell_measurement_temperature 293(2)
_cell_measurement_theta_max 0
_cell_measurement_theta_min 0
_cell_measurement_wavelength 0.71073
_cell_volume 2437.8(9)
_computing_cell_refinement 'CAD4 Express (Enraf Nonius, 1994)'
_computing_data_collection 'CAD4 Express (Enraf Nonius, 1994)'
_computing_data_reduction 'XCAD4 (Harms & Wocadlo, 1995)'
_computing_molecular_graphics 'Ortep-3 for Windows (Farrugia, 1997)'
_computing_publication_material 'WinGX publication routines (Farrugia, 1999)'
_computing_structure_refinement 'SHELXL-97 (Sheldrick, 1997)'
_computing_structure_solution 'SHELXS-97 (Sheldrick, 1997)'
_diffrn_ambient_temperature 293(2)
_diffrn_detector 'scintillation LiI'
_diffrn_detector_dtime 1.195
_diffrn_measured_fraction_theta_full 0.999
_diffrn_measured_fraction_theta_max 0.999
_diffrn_measurement_device '\k-geometry diffractometer'
_diffrn_measurement_device_type 'Enraf Nonius CAD4'
_diffrn_measurement_method 'non-profiled omega/2theta scans'
_diffrn_orient_matrix_type
;
  x-axis points to radiation source
  the matrix is specified in reciprocal space
;
_diffrn_orient_matrix_UB_11 -0.022244
_diffrn_orient_matrix_UB_12 -0.046292
_diffrn_orient_matrix_UB_13 -0.036009
_diffrn_orient_matrix_UB_21 -0.014464
_diffrn_orient_matrix_UB_22 0.032639
_diffrn_orient_matrix_UB_23 -0.051513
_diffrn_orient_matrix_UB_31 0.113328
_diffrn_orient_matrix_UB_32 -0.004912
_diffrn_orient_matrix_UB_33 -0.002541
_diffrn_radiation_monochromator graphite
_diffrn_radiation_probe x-ray
_diffrn_radiation_type MoK\a
_diffrn_radiation_wavelength 0.71073
_diffrn_reflns_av_R_equivalents 0.0256
_diffrn_reflns_av_unetI/netI 0.046
_diffrn_reflns_limit_h_max 0
_diffrn_reflns_limit_h_min -10
_diffrn_reflns_limit_k_max 0
_diffrn_reflns_limit_k_min -20
_diffrn_reflns_limit_l_max 19
_diffrn_reflns_limit_l_min -18
_diffrn_reflns_number 4586
_diffrn_reflns_theta_full 24.98
_diffrn_reflns_theta_max 24.98
_diffrn_reflns_theta_min 1.73
_diffrn_source 'Enraf Nonius FR590'
_diffrn_standards_decay_% -2
_diffrn_standards_interval_time 60
_diffrn_standards_number 3
_exptl_absorpt_coefficient_mu 5.494
_exptl_absorpt_correction_T_max 0.063
_exptl_absorpt_correction_T_min 0.0357
_exptl_absorpt_correction_type psi-scan
_exptl_absorpt_process_details
;
North A.C.T., Phillips D.C. & Mathews F.S. (1968) Acta. Cryst. A24, 351
        Number of psi-scan sets used was   2
        Theta correction was applied.
        Averaged transmission function was used.
        No Fourier smoothing was applied.
;
_exptl_crystal_colour green
_exptl_crystal_density_diffrn 2.006
_exptl_crystal_density_method 'not measured'
_exptl_crystal_description prism
_exptl_crystal_F_000 1416
_exptl_crystal_size_max 0.5
_exptl_crystal_size_mid 0.5
_exptl_crystal_size_min 0.5
_refine_diff_density_max 0.525
_refine_diff_density_min -0.593
_refine_diff_density_rms 0.134
_refine_ls_extinction_method none
_refine_ls_goodness_of_fit_ref 1.026
_refine_ls_hydrogen_treatment mixed
_refine_ls_matrix_type full
_refine_ls_number_parameters 289
_refine_ls_number_reflns 4289
_refine_ls_number_restraints 0
_refine_ls_restrained_S_all 1.026
_refine_ls_R_factor_all 0.049
_refine_ls_R_factor_gt 0.025
_refine_ls_shift/su_max 0.007
_refine_ls_shift/su_mean 0.001
_refine_ls_structure_factor_coef Fsqd
_refine_ls_weighting_details 'calc w=1/[\s^2^(Fo^2^)+(0.0246P)^2^+0.0000P] where P=(Fo^2^+2Fc^2^)/3'
_refine_ls_weighting_scheme calc
_refine_ls_wR_factor_gt 0.0561
_refine_ls_wR_factor_ref 0.0626
_reflns_number_gt 3293
_reflns_number_total 4289
_reflns_threshold_expression >2sigma(I)
_cod_original_sg_symbol_H-M 'P 21/c'
_cod_database_code 4063292

loop_
_symmetry_equiv_pos_as_xyz
'x, y, z'
'-x, y+1/2, -z+1/2'
'-x, -y, -z'
'x, -y-1/2, z-1/2'

loop_
_atom_site_label
_atom_site_type_symbol
_atom_site_fract_x
_atom_site_fract_y
_atom_site_fract_z
_atom_site_U_iso_or_equiv
_atom_site_adp_type
_atom_site_occupancy
_atom_site_symmetry_multiplicity
_atom_site_calc_flag
_atom_site_refinement_flags
W1 W 0.15749(2) 0.256475(12) 0.313099(12) 0.02061(7) Uani 1 1 d .
Mo1 Mo 0.37331(5) 0.19603(3) 0.21758(3) 0.02118(11) Uani 1 1 d .
S1 S 0.12325(18) 0.26953(8) 0.15737(8) 0.0313(3) Uani 1 1 d .
S2 S 0.39036(17) 0.32538(8) 0.28818(9) 0.0311(3) Uani 1 1 d .
P1 P 0.15796(16) 0.12781(8) 0.26620(8) 0.0206(3) Uani 1 1 d .
C1 C 0.3059(7) 0.2157(3) 0.4118(4) 0.0336(14) Uani 1 1 d .
C2 C 0.5304(7) 0.1446(3) 0.2981(3) 0.0304(13) Uani 1 1 d .
C3 C 0.5426(7) 0.2285(3) 0.1518(4) 0.0347(14) Uani 1 1 d .
C4 C 0.3589(7) 0.1063(4) 0.1422(4) 0.0371(15) Uani 1 1 d .
C5 C 0.1492(8) 0.3677(4) 0.1271(4) 0.0520(19) Uani 1 1 d .
H5A H 0.0495 0.3897 0.1056 0.078 Uiso 1 1 calc R
H5B H 0.2135 0.3691 0.0845 0.078 Uiso 1 1 calc R
H5C H 0.1982 0.396 0.1753 0.078 Uiso 1 1 calc R
C6 C 0.5414(7) 0.3353(4) 0.3814(4) 0.0476(17) Uani 1 1 d .
H6A H 0.5387 0.3858 0.4035 0.071 Uiso 1 1 calc R
H6B H 0.6415 0.3259 0.3664 0.071 Uiso 1 1 calc R
H6C H 0.5231 0.2992 0.4233 0.071 Uiso 1 1 calc R
C11 C 0.0702(9) 0.3277(7) 0.4132(6) 0.082(3) Uani 1 1 d .
H11A H 0.1356 0.3503 0.4625 0.098 Uiso 1 1 calc R
C12 C 0.0198(9) 0.3632(4) 0.3411(7) 0.063(2) Uani 1 1 d .
H12A H 0.0458 0.4156 0.3282 0.076 Uiso 1 1 calc R
C13 C -0.0810(9) 0.3191(5) 0.2916(5) 0.061(2) Uani 1 1 d .
H13A H -0.1386 0.3341 0.2365 0.074 Uiso 1 1 calc R
C14 C -0.0994(8) 0.2520(4) 0.3301(8) 0.076(3) Uani 1 1 d .
H14A H -0.1751 0.212 0.3102 0.091 Uiso 1 1 calc R
C15 C -0.0012(13) 0.2564(6) 0.4108(7) 0.092(4) Uani 1 1 d .
H15A H 0.0016 0.2208 0.4578 0.11 Uiso 1 1 calc R
C21 C -0.0078(6) 0.0895(3) 0.1939(3) 0.0251(12) Uani 1 1 d .
C22 C -0.0224(7) 0.0916(4) 0.1065(3) 0.0375(15) Uani 1 1 d .
H22A H 0.0575 0.1123 0.0822 0.045 Uiso 1 1 calc R
C23 C -0.1528(7) 0.0635(4) 0.0557(4) 0.0416(16) Uani 1 1 d .
H23A H -0.16 0.0653 -0.0025 0.05 Uiso 1 1 calc R
C24 C -0.2721(7) 0.0330(4) 0.0899(4) 0.0394(16) Uani 1 1 d .
H24A H -0.3605 0.0146 0.0552 0.047 Uiso 1 1 calc R
C25 C -0.2604(7) 0.0297(3) 0.1766(4) 0.0336(14) Uani 1 1 d .
H25A H -0.3404 0.0084 0.2003 0.04 Uiso 1 1 calc R
C26 C -0.1310(6) 0.0577(3) 0.2272(4) 0.0302(13) Uani 1 1 d .
H26A H -0.1247 0.0556 0.2853 0.036 Uiso 1 1 calc R
C31 C 0.2130(6) 0.0484(3) 0.3383(3) 0.0237(12) Uani 1 1 d .
C32 C 0.1632(7) 0.0437(3) 0.4156(4) 0.0381(15) Uani 1 1 d .
H32A H 0.0959 0.0802 0.4308 0.046 Uiso 1 1 calc R
C33 C 0.2147(8) -0.0158(4) 0.4702(4) 0.0481(18) Uani 1 1 d .
H33A H 0.1827 -0.0186 0.5222 0.058 Uiso 1 1 calc R
C34 C 0.3117(8) -0.0702(4) 0.4482(4) 0.0509(19) Uani 1 1 d .
H34A H 0.3462 -0.1095 0.4853 0.061 Uiso 1 1 calc R
C35 C 0.3583(8) -0.0669(4) 0.3714(5) 0.0514(18) Uani 1 1 d .
H35A H 0.424 -0.1042 0.3564 0.062 Uiso 1 1 calc R
C36 C 0.3083(7) -0.0084(3) 0.3161(4) 0.0376(15) Uani 1 1 d .
H36A H 0.3388 -0.0071 0.2636 0.045 Uiso 1 1 calc R
O1 O 0.3856(5) 0.1922(3) 0.4696(3) 0.0530(13) Uani 1 1 d .
O2 O 0.6227(5) 0.1158(3) 0.3486(3) 0.0483(12) Uani 1 1 d .
O3 O 0.6404(6) 0.2399(3) 0.1153(3) 0.0621(15) Uani 1 1 d .
O4 O 0.3536(5) 0.0535(3) 0.0993(3) 0.0647(15) Uani 1 1 d .

loop_
_atom_site_aniso_label
_atom_site_aniso_U_11
_atom_site_aniso_U_22
_atom_site_aniso_U_33
_atom_site_aniso_U_23
_atom_site_aniso_U_13
_atom_site_aniso_U_12
W1 0.02137(12) 0.02161(12) 0.01881(12) -0.00173(9) 0.00335(8) 0.00196(9)
Mo1 0.0217(2) 0.0230(3) 0.0193(2) -0.00182(18) 0.00470(18) 0.00030(19)
S1 0.0375(9) 0.0339(8) 0.0211(7) 0.0049(6) 0.0012(6) 0.0066(7)
S2 0.0335(8) 0.0247(7) 0.0364(8) -0.0061(6) 0.0096(7) -0.0051(6)
P1 0.0240(8) 0.0217(7) 0.0153(7) -0.0004(5) 0.0009(5) -0.0001(6)
C1 0.042(4) 0.035(3) 0.024(3) -0.007(3) 0.008(3) -0.004(3)
C2 0.026(3) 0.040(3) 0.027(3) -0.006(3) 0.007(3) -0.006(3)
C3 0.040(4) 0.026(3) 0.040(4) -0.001(3) 0.009(3) 0.000(3)
C4 0.024(3) 0.054(4) 0.034(3) -0.006(3) 0.006(3) 0.000(3)
C5 0.077(5) 0.043(4) 0.034(4) 0.020(3) 0.005(4) 0.013(4)
C6 0.033(4) 0.057(4) 0.050(4) -0.019(3) 0.001(3) -0.011(3)
C11 0.049(5) 0.142(9) 0.053(5) -0.064(6) 0.006(4) 0.028(6)
C12 0.046(5) 0.029(4) 0.126(8) -0.007(5) 0.043(5) 0.011(3)
C13 0.037(4) 0.099(7) 0.052(5) 0.003(5) 0.016(4) 0.041(5)
C14 0.025(4) 0.039(4) 0.176(10) -0.038(6) 0.046(5) -0.012(3)
C15 0.096(8) 0.118(9) 0.084(7) 0.062(6) 0.079(6) 0.073(7)
C21 0.024(3) 0.027(3) 0.023(3) -0.004(2) -0.001(2) 0.003(2)
C22 0.031(3) 0.057(4) 0.025(3) 0.005(3) 0.006(3) -0.001(3)
C23 0.035(4) 0.065(5) 0.021(3) -0.010(3) -0.005(3) -0.007(3)
C24 0.021(3) 0.047(4) 0.046(4) -0.014(3) -0.008(3) -0.005(3)
C25 0.023(3) 0.033(3) 0.045(4) -0.007(3) 0.008(3) -0.004(3)
C26 0.029(3) 0.031(3) 0.031(3) -0.001(3) 0.004(3) -0.002(3)
C31 0.028(3) 0.020(3) 0.021(3) 0.001(2) 0.000(2) -0.003(2)
C32 0.051(4) 0.031(3) 0.032(3) 0.001(3) 0.008(3) 0.010(3)
C33 0.076(5) 0.041(4) 0.028(3) 0.006(3) 0.011(3) 0.007(4)
C34 0.058(5) 0.043(4) 0.046(4) 0.022(3) -0.007(4) 0.009(4)
C35 0.052(5) 0.037(4) 0.066(5) 0.008(3) 0.012(4) 0.018(3)
C36 0.047(4) 0.025(3) 0.044(4) 0.004(3) 0.016(3) 0.006(3)
O1 0.057(3) 0.064(3) 0.031(2) 0.005(2) -0.013(2) 0.006(3)
O2 0.036(3) 0.071(3) 0.036(3) 0.010(2) 0.001(2) 0.011(2)
O3 0.056(3) 0.073(4) 0.068(3) 0.006(3) 0.041(3) -0.011(3)
O4 0.043(3) 0.080(4) 0.072(4) -0.054(3) 0.012(3) -0.006(3)

loop_
_atom_type_symbol
_atom_type_description
_atom_type_scat_dispersion_real
_atom_type_scat_dispersion_imag
_atom_type_scat_source
C C 0.0033 0.0016 'International Tables Vol C Tables 4.2.6.8 and 6.1.1.4'
H H 0 0 'International Tables Vol C Tables 4.2.6.8 and 6.1.1.4'
Mo Mo -1.6832 0.6857 'International Tables Vol C Tables 4.2.6.8 and 6.1.1.4'
O O 0.0106 0.006 'International Tables Vol C Tables 4.2.6.8 and 6.1.1.4'
P P 0.1023 0.0942 'International Tables Vol C Tables 4.2.6.8 and 6.1.1.4'
S S 0.1246 0.1234 'International Tables Vol C Tables 4.2.6.8 and 6.1.1.4'
W W -0.849 6.8722 'International Tables Vol C Tables 4.2.6.8 and 6.1.1.4'

loop_
_geom_angle_atom_site_label_1
_geom_angle_atom_site_label_2
_geom_angle_atom_site_label_3
_geom_angle
C1 W1 C15 80.5(3)
C1 W1 C11 83.2(3)
C15 W1 C11 35.8(3)
C1 W1 C14 113.7(4)
C15 W1 C14 36.5(3)
C11 W1 C14 58.9(3)
C1 W1 C12 114.9(3)
C15 W1 C12 57.7(3)
C11 W1 C12 33.6(3)
C14 W1 C12 57.1(2)
C1 W1 C13 136.6(2)
C15 W1 C13 57.8(3)
C11 W1 C13 56.3(3)
C14 W1 C13 34.0(3)
C12 W1 C13 33.3(3)
C1 W1 P1 82.91(17)
C15 W1 P1 104.7(3)
C11 W1 P1 140.0(3)
C14 W1 P1 93.43(17)
C12 W1 P1 149.4(2)
C13 W1 P1 116.9(2)
C1 W1 S2 82.39(17)
C15 W1 S2 137.2(4)
C11 W1 S2 103.4(3)
C14 W1 S2 152.2(2)
C12 W1 S2 95.92(19)
C13 W1 S2 119.0(2)
P1 W1 S2 111.67(5)
C1 W1 S1 141.64(16)
C15 W1 S1 136.0(3)
C11 W1 S1 132.0(3)
C14 W1 S1 100.0(3)
C12 W1 S1 98.4(3)
C13 W1 S1 81.78(18)
P1 W1 S1 76.93(5)
S2 W1 S1 75.42(5)
C1 W1 Mo1 84.24(16)
C15 W1 Mo1 156.6(2)
C11 W1 Mo1 157.8(2)
C14 W1 Mo1 143.2(2)
C12 W1 Mo1 145.6(2)
C13 W1 Mo1 139.14(18)
P1 W1 Mo1 55.58(3)
S2 W1 Mo1 56.73(4)
S1 W1 Mo1 57.43(4)
C2 Mo1 C4 90.2(2)
C2 Mo1 C3 89.3(2)
C4 Mo1 C3 83.1(2)
C2 Mo1 P1 92.78(16)
C4 Mo1 P1 80.59(17)
C3 Mo1 P1 163.52(16)
C2 Mo1 S2 97.86(17)
C4 Mo1 S2 169.00(18)
C3 Mo1 S2 89.49(16)
P1 Mo1 S2 106.39(5)
C2 Mo1 S1 159.99(16)
C4 Mo1 S1 101.99(18)
C3 Mo1 S1 107.73(17)
P1 Mo1 S1 73.91(5)
S2 Mo1 S1 72.54(5)
C2 Mo1 W1 105.56(16)
C4 Mo1 W1 130.79(17)
C3 Mo1 W1 141.65(16)
P1 Mo1 W1 52.91(4)
S2 Mo1 W1 54.06(3)
S1 Mo1 W1 54.51(3)
C5 S1 W1 111.1(2)
C5 S1 Mo1 116.2(2)
W1 S1 Mo1 68.06(4)
C6 S2 W1 114.2(2)
C6 S2 Mo1 115.6(2)
W1 S2 Mo1 69.20(4)
C21 P1 C31 102.6(2)
C21 P1 W1 120.57(17)
C31 P1 W1 122.51(17)
C21 P1 Mo1 122.63(18)
C31 P1 Mo1 116.28(18)
W1 P1 Mo1 71.51(4)
O1 C1 W1 177.4(5)
O2 C2 Mo1 177.4(5)
O3 C3 Mo1 173.9(5)
O4 C4 Mo1 178.5(6)
C12 C11 C15 108.6(8)
C12 C11 W1 74.8(4)
C15 C11 W1 71.8(4)
C11 C12 C13 109.7(8)
C11 C12 W1 71.7(4)
C13 C12 W1 73.8(4)
C12 C13 C14 110.6(8)
C12 C13 W1 72.8(4)
C14 C13 W1 72.1(4)
C13 C14 C15 105.7(7)
C13 C14 W1 73.9(4)
C15 C14 W1 70.5(4)
C11 C15 C14 105.5(7)
C11 C15 W1 72.3(4)
C14 C15 W1 73.0(4)
C22 C21 C26 117.1(5)
C22 C21 P1 124.2(4)
C26 C21 P1 118.6(4)
C23 C22 C21 121.1(6)
C24 C23 C22 120.6(5)
C23 C24 C25 119.6(5)
C26 C25 C24 119.8(5)
C25 C26 C21 121.7(5)
C36 C31 C32 118.9(5)
C36 C31 P1 119.3(4)
C32 C31 P1 121.8(4)
C31 C32 C33 119.6(6)
C34 C33 C32 120.6(6)
C33 C34 C35 120.0(6)
C34 C35 C36 120.4(6)
C31 C36 C35 120.4(6)

loop_
_geom_bond_atom_site_label_1
_geom_bond_atom_site_label_2
_geom_bond_distance
W1 C1 2.005(6)
W1 C15 2.270(7)
W1 C11 2.277(6)
W1 C14 2.304(6)
W1 C12 2.314(6)
W1 C13 2.326(6)
W1 P1 2.3860(15)
W1 S2 2.4566(15)
W1 S1 2.4898(14)
W1 Mo1 2.8365(7)
Mo1 C2 1.942(6)
Mo1 C4 1.983(6)
Mo1 C3 2.042(6)
Mo1 P1 2.4674(15)
Mo1 S2 2.5370(15)
Mo1 S1 2.5771(16)
S1 C5 1.818(6)
S2 C6 1.829(6)
P1 C21 1.822(5)
P1 C31 1.828(5)
C1 O1 1.140(7)
C2 O2 1.159(7)
C3 O3 1.135(7)
C4 O4 1.154(7)
C11 C12 1.327(11)
C11 C15 1.398(12)
C12 C13 1.331(10)
C13 C14 1.355(11)
C14 C15 1.433(13)
C21 C22 1.396(7)
C21 C26 1.398(7)
C22 C23 1.374(8)
C23 C24 1.368(8)
C24 C25 1.387(8)
C25 C26 1.366(8)
C31 C36 1.384(7)
C31 C32 1.393(7)
C32 C33 1.392(8)
C33 C34 1.363(9)
C34 C35 1.370(9)
C35 C36 1.383(8)
